data_7129119
loop_
_publ_author_name
'Alberca, Saul'
'Matador, Esteban'
'Iglesias-Sig\"uenza, Javier'
'Retamosa, Maria de Gracia'
'Fern\'andez, Rosario'
'Lassaletta, Jose M.'
'Monge, David'

_publ_section_title
;
 Asymmetric cross-aldol reaction of \a-keto hydrazones and
 \a,\b-unsaturated \g-keto hydrazones with trifluoromethyl ketones
;
_journal_name_full 'Chemical Communications'
_journal_paper_doi 10.1039/D1CC05014A
_journal_year 2021
_chemical_absolute_configuration ad
_chemical_formula_sum 'C25 H21 F3 N2 O2'
_chemical_formula_weight 438.44
_space_group_crystal_system orthorhombic
_space_group_IT_number 19
_space_group_name_Hall 'P 2ac 2ab'
_space_group_name_H-M_alt 'P 21 21 21'
_atom_sites_solution_hydrogens geom
_audit_creation_method SHELXL-2018/1
_audit_update_record
;
2021-07-21 deposited with the CCDC.	2021-10-14 downloaded from the CCDC.
;
_cell_angle_alpha 90
_cell_angle_beta 90
_cell_angle_gamma 90
_cell_formula_units_Z 4
_cell_length_a 8.9055(9)
_cell_length_b 9.4810(9)
_cell_length_c 25.620(3)
_cell_measurement_reflns_used 9909
_cell_measurement_temperature 100(2)
_cell_measurement_theta_max 65.90
_cell_measurement_theta_min 4.97
_cell_volume 2163.2(4)
_computing_cell_refinement 'Bruker SAINT'
_computing_data_collection 'Bruker APEX2'
_computing_data_reduction 'Bruker SAINT'
_computing_molecular_graphics 'Bruker SHELXTL'
_computing_publication_material 'Bruker SHELXTL'
_computing_structure_refinement 'SHELXL-2018/1 (Sheldrick, 2018)'
_computing_structure_solution 'SHELXS-97 (Sheldrick, 2008)'
_diffrn_ambient_temperature 100(2)
_diffrn_measured_fraction_theta_full 0.984
_diffrn_measured_fraction_theta_max 0.984
_diffrn_measurement_device_type 'Bruker APEX-II CCD'
_diffrn_measurement_method '\f and \w scans'
_diffrn_radiation_type CuK\a
_diffrn_radiation_wavelength 1.54178
_diffrn_reflns_av_R_equivalents 0.0256
_diffrn_reflns_av_unetI/netI 0.0174
_diffrn_reflns_Laue_measured_fraction_full 0.984
_diffrn_reflns_Laue_measured_fraction_max 0.984
_diffrn_reflns_limit_h_max 10
_diffrn_reflns_limit_h_min -8
_diffrn_reflns_limit_k_max 11
_diffrn_reflns_limit_k_min -11
_diffrn_reflns_limit_l_max 29
_diffrn_reflns_limit_l_min -23
_diffrn_reflns_number 24796
_diffrn_reflns_point_group_measured_fraction_full 0.977
_diffrn_reflns_point_group_measured_fraction_max 0.976
_diffrn_reflns_theta_full 66.012
_diffrn_reflns_theta_max 66.012
_diffrn_reflns_theta_min 4.974
_exptl_absorpt_coefficient_mu 0.871
_exptl_absorpt_correction_T_max 0.7527
_exptl_absorpt_correction_T_min 0.6601
_exptl_absorpt_correction_type multi-scan
_exptl_absorpt_process_details
; 
 SADABS, Bruker (2006). APEX 2. Version 2.1. Bruker Analytical 
 X-ray Solutions, Madison, Wisconsin, USA. 
;
_exptl_crystal_colour yellow
_exptl_crystal_density_diffrn 1.346
_exptl_crystal_description Prism
_exptl_crystal_F_000 912
_exptl_crystal_size_max 0.300
_exptl_crystal_size_mid 0.190
_exptl_crystal_size_min 0.100
_refine_diff_density_max 0.212
_refine_diff_density_min -0.264
_refine_diff_density_rms 0.061
_refine_ls_abs_structure_details
; 
 Flack x determined using 1533 quotients [(I+)-(I-)]/[(I+)+(I-)] 
 (Parsons, Flack and Wagner, Acta Cryst. B69 (2013) 249-259). 
;
_refine_ls_abs_structure_Flack 0.006(18)
_refine_ls_extinction_method none
_refine_ls_goodness_of_fit_ref 0.963
_refine_ls_hydrogen_treatment constr
_refine_ls_matrix_type full
_refine_ls_number_parameters 290
_refine_ls_number_reflns 3691
_refine_ls_number_restraints 0
_refine_ls_restrained_S_all 0.963
_refine_ls_R_factor_all 0.0280
_refine_ls_R_factor_gt 0.0259
_refine_ls_shift/su_max 0.000
_refine_ls_shift/su_mean 0.000
_refine_ls_structure_factor_coef Fsqd
_refine_ls_weighting_details 'w=1/[\s^2^(Fo^2^)+(0.1000P)^2^] where P=(Fo^2^+2Fc^2^)/3'
_refine_ls_weighting_scheme calc
_refine_ls_wR_factor_gt 0.0917
_refine_ls_wR_factor_ref 0.0955
_reflns_Friedel_coverage 0.717
_reflns_Friedel_fraction_full 0.966
_reflns_Friedel_fraction_max 0.966
_reflns_number_gt 3678
_reflns_number_total 3691
_reflns_threshold_expression 'I > 2\s(I)'
_cod_data_source_file d1cc05014a2.cif
_cod_data_source_block igl0521a
_cod_database_code 7129119
_shelx_shelxl_version_number 2018/1
_shelx_space_group_comment
; 
The symmetry employed for this shelxl refinement is uniquely defined 
by the following loop, which should always be used as a source of 
symmetry information in preference to the above space-group names. 
They are only intended as comments. 
;
_shelx_estimated_absorpt_t_min 0.780
_shelx_estimated_absorpt_t_max 0.918

loop_
_space_group_symop_operation_xyz
'x, y, z'
'-x+1/2, -y, z+1/2'
'-x, y+1/2, -z+1/2'
'x+1/2, -y+1/2, -z'

loop_
_atom_site_label
_atom_site_type_symbol
_atom_site_fract_x
_atom_site_fract_y
_atom_site_fract_z
_atom_site_U_iso_or_equiv
_atom_site_adp_type
_atom_site_occupancy
_atom_site_site_symmetry_order
_atom_site_calc_flag
_atom_site_refinement_flags_posn
_atom_site_refinement_flags_adp
_atom_site_refinement_flags_occupancy
_atom_site_disorder_assembly
_atom_site_disorder_group
F1 F 0.05011(13) -0.08252(13) 0.23932(4) 0.0298(3) Uani 1 1 d . . . . .
F2 F 0.09822(13) 0.12682(11) 0.21119(4) 0.0257(3) Uani 1 1 d . . . . .
F3 F -0.03223(12) -0.01706(12) 0.16428(4) 0.0277(3) Uani 1 1 d . . . . .
N1 N 0.72514(16) -0.00048(15) 0.35966(6) 0.0152(3) Uani 1 1 d . . . . .
N2 N 0.83476(15) -0.00165(14) 0.39564(5) 0.0151(3) Uani 1 1 d . . . . .
O1 O 0.50742(14) -0.19140(13) 0.15508(5) 0.0216(3) Uani 1 1 d . . . . .
O2 O 0.19615(14) -0.20519(12) 0.16017(5) 0.0211(3) Uani 1 1 d . . . . .
H2 H 0.271667 -0.245618 0.149611 0.032 Uiso 1 1 calc R U . . .
C1 C 0.75230(19) -0.04766(16) 0.31305(7) 0.0169(4) Uani 1 1 d . . . . .
H1 H 0.847304 -0.078859 0.303356 0.020 Uiso 1 1 calc R U . . .
C2 C 0.62873(19) -0.04930(17) 0.27728(6) 0.0168(3) Uani 1 1 d . . . . .
H2A H 0.540176 -0.005567 0.287684 0.020 Uiso 1 1 calc R U . . .
C3 C 0.6314(2) -0.10964(18) 0.22959(7) 0.0181(4) Uani 1 1 d . . . . .
H3 H 0.722324 -0.145647 0.217714 0.022 Uiso 1 1 calc R U . . .
C4 C 0.5011(2) -0.12210(17) 0.19545(7) 0.0176(4) Uani 1 1 d . . . . .
C5 C 0.35521(19) -0.05261(17) 0.21226(6) 0.0169(3) Uani 1 1 d . . . . .
H5A H 0.374427 0.045978 0.219851 0.020 Uiso 1 1 calc R U . . .
H5B H 0.320459 -0.096923 0.244175 0.020 Uiso 1 1 calc R U . . .
C6 C 0.23070(18) -0.06241(17) 0.17100(6) 0.0168(4) Uani 1 1 d . . . . .
C7 C 0.0856(2) -0.00863(19) 0.19658(7) 0.0209(4) Uani 1 1 d . . . . .
C8 C 0.26058(18) 0.02253(16) 0.12114(6) 0.0155(3) Uani 1 1 d . . . . .
C9 C 0.3483(2) 0.14438(17) 0.12044(6) 0.0191(3) Uani 1 1 d . . . . .
H9 H 0.395797 0.174274 0.150807 0.023 Uiso 1 1 calc R U . . .
C10 C 0.3651(2) 0.22128(19) 0.07476(7) 0.0231(4) Uani 1 1 d . . . . .
H10 H 0.424444 0.301959 0.074650 0.028 Uiso 1 1 calc R U . . .
C11 C 0.2941(2) 0.17883(18) 0.02932(7) 0.0245(4) Uani 1 1 d . . . . .
H11 H 0.303822 0.231941 -0.001015 0.029 Uiso 1 1 calc R U . . .
C12 C 0.2086(2) 0.0572(2) 0.02925(7) 0.0252(4) Uani 1 1 d . . . . .
H12 H 0.162460 0.027430 -0.001390 0.030 Uiso 1 1 calc R U . . .
C13 C 0.19129(19) -0.02107(18) 0.07484(7) 0.0208(4) Uani 1 1 d . . . . .
H13 H 0.133397 -0.102708 0.074522 0.025 Uiso 1 1 calc R U . . .
C14 C 0.98793(19) -0.04181(17) 0.38352(6) 0.0156(3) Uani 1 1 d . . . . .
C15 C 1.0868(2) 0.06305(19) 0.36875(7) 0.0194(4) Uani 1 1 d . . . . .
H15 H 1.053853 0.155527 0.364797 0.023 Uiso 1 1 calc R U . . .
C16 C 1.2357(2) 0.02832(19) 0.35991(7) 0.0231(4) Uani 1 1 d . . . . .
H16 H 1.304258 0.097890 0.350564 0.028 Uiso 1 1 calc R U . . .
C17 C 1.2825(2) -0.11122(19) 0.36509(7) 0.0225(4) Uani 1 1 d . . . . .
H17 H 1.382505 -0.134397 0.359199 0.027 Uiso 1 1 calc R U . . .
C18 C 1.1812(2) -0.21594(18) 0.37895(7) 0.0220(4) Uani 1 1 d . . . . .
H18 H 1.212912 -0.309058 0.381877 0.026 Uiso 1 1 calc R U . . .
C19 C 1.03227(19) -0.18109(18) 0.38842(7) 0.0191(4) Uani 1 1 d . . . . .
H19 H 0.963400 -0.250227 0.397910 0.023 Uiso 1 1 calc R U . . .
C20 C 0.79780(19) 0.04754(16) 0.44627(6) 0.0149(3) Uani 1 1 d . . . . .
C21 C 0.8987(2) 0.02328(18) 0.48731(7) 0.0210(4) Uani 1 1 d . . . . .
H21 H 0.988725 -0.023379 0.480932 0.025 Uiso 1 1 calc R U . . .
C22 C 0.8647(2) 0.0687(2) 0.53740(7) 0.0244(4) Uani 1 1 d . . . . .
H22 H 0.931890 0.052155 0.564498 0.029 Uiso 1 1 calc R U . . .
C23 C 0.7316(2) 0.13828(18) 0.54721(7) 0.0259(4) Uani 1 1 d . . . . .
H23 H 0.709187 0.169087 0.580786 0.031 Uiso 1 1 calc R U . . .
C24 C 0.6314(2) 0.16202(19) 0.50676(7) 0.0257(4) Uani 1 1 d . . . . .
H24 H 0.541655 0.208860 0.513453 0.031 Uiso 1 1 calc R U . . .
C25 C 0.6630(2) 0.11687(17) 0.45633(7) 0.0198(4) Uani 1 1 d . . . . .
H25 H 0.594668 0.132827 0.429519 0.024 Uiso 1 1 calc R U . . .

loop_
_atom_site_aniso_label
_atom_site_aniso_U_11
_atom_site_aniso_U_22
_atom_site_aniso_U_33
_atom_site_aniso_U_23
_atom_site_aniso_U_13
_atom_site_aniso_U_12
F1 0.0224(5) 0.0404(6) 0.0265(6) 0.0101(5) 0.0087(4) 0.0019(5)
F2 0.0242(5) 0.0245(5) 0.0283(6) -0.0065(4) 0.0045(4) 0.0064(4)
F3 0.0142(5) 0.0369(6) 0.0320(6) 0.0007(5) -0.0018(4) 0.0022(5)
N1 0.0143(7) 0.0163(6) 0.0151(7) 0.0017(5) -0.0019(5) 0.0000(6)
N2 0.0110(6) 0.0200(6) 0.0144(6) -0.0013(5) -0.0010(5) 0.0006(5)
O1 0.0212(6) 0.0268(6) 0.0170(6) -0.0047(5) -0.0014(5) 0.0050(5)
O2 0.0187(6) 0.0157(5) 0.0290(7) -0.0035(5) -0.0010(5) -0.0015(5)
C1 0.0161(8) 0.0184(7) 0.0161(8) 0.0013(6) 0.0004(6) -0.0001(7)
C2 0.0115(7) 0.0199(7) 0.0191(8) 0.0033(6) 0.0022(6) 0.0010(6)
C3 0.0140(8) 0.0226(8) 0.0176(7) 0.0010(6) 0.0003(6) 0.0020(6)
C4 0.0178(8) 0.0188(7) 0.0162(8) 0.0019(6) 0.0001(7) 0.0000(7)
C5 0.0167(8) 0.0191(7) 0.0148(7) -0.0009(6) -0.0004(7) 0.0005(7)
C6 0.0146(8) 0.0181(7) 0.0177(8) -0.0022(6) -0.0005(7) -0.0004(6)
C7 0.0189(9) 0.0238(8) 0.0201(8) 0.0029(7) 0.0015(7) -0.0006(7)
C8 0.0133(7) 0.0168(7) 0.0164(8) -0.0018(6) 0.0013(6) 0.0052(6)
C9 0.0168(7) 0.0200(7) 0.0205(8) -0.0029(7) 0.0021(7) 0.0012(7)
C10 0.0196(8) 0.0202(7) 0.0296(9) 0.0013(7) 0.0065(7) 0.0032(7)
C11 0.0275(8) 0.0279(8) 0.0181(8) 0.0056(7) 0.0062(7) 0.0104(8)
C12 0.0249(9) 0.0346(9) 0.0161(8) -0.0041(7) -0.0042(7) 0.0065(8)
C13 0.0195(8) 0.0235(8) 0.0195(9) -0.0032(7) -0.0027(7) 0.0017(6)
C14 0.0130(7) 0.0213(8) 0.0126(7) -0.0034(6) -0.0010(6) 0.0014(7)
C15 0.0203(9) 0.0182(7) 0.0198(8) -0.0003(6) 0.0001(7) 0.0001(7)
C16 0.0184(9) 0.0260(9) 0.0251(9) 0.0022(7) 0.0025(7) -0.0036(7)
C17 0.0131(8) 0.0312(9) 0.0232(8) 0.0013(7) 0.0015(7) 0.0039(7)
C18 0.0204(8) 0.0225(7) 0.0231(8) 0.0003(7) 0.0011(7) 0.0039(7)
C19 0.0160(8) 0.0197(7) 0.0216(8) -0.0013(6) 0.0002(6) -0.0006(7)
C20 0.0153(7) 0.0156(7) 0.0138(8) 0.0000(5) 0.0005(6) -0.0010(6)
C21 0.0205(9) 0.0236(8) 0.0189(9) -0.0032(7) -0.0010(7) 0.0029(7)
C22 0.0277(9) 0.0273(8) 0.0182(8) -0.0005(7) -0.0038(7) -0.0012(8)
C23 0.0364(10) 0.0256(9) 0.0156(8) -0.0015(7) 0.0059(8) 0.0029(8)
C24 0.0256(9) 0.0250(8) 0.0265(9) 0.0013(8) 0.0099(8) 0.0060(7)
C25 0.0190(8) 0.0208(7) 0.0197(8) 0.0020(6) 0.0005(7) 0.0010(7)

loop_
_atom_type_symbol
_atom_type_description
_atom_type_scat_dispersion_real
_atom_type_scat_dispersion_imag
_atom_type_scat_source
C C 0.0181 0.0091 'International Tables Vol C Tables 4.2.6.8 and 6.1.1.4'
H H 0.0000 0.0000 'International Tables Vol C Tables 4.2.6.8 and 6.1.1.4'
N N 0.0311 0.0180 'International Tables Vol C Tables 4.2.6.8 and 6.1.1.4'
O O 0.0492 0.0322 'International Tables Vol C Tables 4.2.6.8 and 6.1.1.4'
F F 0.0727 0.0534 'International Tables Vol C Tables 4.2.6.8 and 6.1.1.4'

loop_
_geom_angle_atom_site_label_1
_geom_angle_atom_site_label_2
_geom_angle_atom_site_label_3
_geom_angle
_geom_angle_site_symmetry_1
_geom_angle_site_symmetry_3
_geom_angle_publ_flag
C1 N1 N2 119.55(15) . . ?
N1 N2 C20 117.18(13) . . ?
N1 N2 C14 122.63(13) . . ?
C20 N2 C14 120.06(13) . . ?
C6 O2 H2 109.5 . . ?
N1 C1 C2 116.69(15) . . ?
N1 C1 H1 121.7 . . ?
C2 C1 H1 121.7 . . ?
C3 C2 C1 124.78(15) . . ?
C3 C2 H2A 117.6 . . ?
C1 C2 H2A 117.6 . . ?
C2 C3 C4 124.30(16) . . ?
C2 C3 H3 117.9 . . ?
C4 C3 H3 117.9 . . ?
O1 C4 C3 120.82(15) . . ?
O1 C4 C5 120.72(15) . . ?
C3 C4 C5 118.40(14) . . ?
C4 C5 C6 113.35(13) . . ?
C4 C5 H5A 108.9 . . ?
C6 C5 H5A 108.9 . . ?
C4 C5 H5B 108.9 . . ?
C6 C5 H5B 108.9 . . ?
H5A C5 H5B 107.7 . . ?
O2 C6 C8 112.13(13) . . ?
O2 C6 C5 110.48(13) . . ?
C8 C6 C5 114.62(14) . . ?
O2 C6 C7 102.61(13) . . ?
C8 C6 C7 109.09(13) . . ?
C5 C6 C7 107.08(13) . . ?
F1 C7 F3 106.81(14) . . ?
F1 C7 F2 107.00(14) . . ?
F3 C7 F2 107.16(14) . . ?
F1 C7 C6 111.98(14) . . ?
F3 C7 C6 112.08(14) . . ?
F2 C7 C6 111.49(15) . . ?
C9 C8 C13 118.73(15) . . ?
C9 C8 C6 122.89(14) . . ?
C13 C8 C6 118.32(14) . . ?
C10 C9 C8 120.45(16) . . ?
C10 C9 H9 119.8 . . ?
C8 C9 H9 119.8 . . ?
C11 C10 C9 120.50(16) . . ?
C11 C10 H10 119.8 . . ?
C9 C10 H10 119.8 . . ?
C12 C11 C10 119.67(16) . . ?
C12 C11 H11 120.2 . . ?
C10 C11 H11 120.2 . . ?
C11 C12 C13 120.33(16) . . ?
C11 C12 H12 119.8 . . ?
C13 C12 H12 119.8 . . ?
C12 C13 C8 120.31(15) . . ?
C12 C13 H13 119.8 . . ?
C8 C13 H13 119.8 . . ?
C15 C14 C19 122.01(16) . . ?
C15 C14 N2 117.99(15) . . ?
C19 C14 N2 119.97(15) . . ?
C14 C15 C16 118.95(16) . . ?
C14 C15 H15 120.5 . . ?
C16 C15 H15 120.5 . . ?
C15 C16 C17 119.74(17) . . ?
C15 C16 H16 120.1 . . ?
C17 C16 H16 120.1 . . ?
C18 C17 C16 120.64(17) . . ?
C18 C17 H17 119.7 . . ?
C16 C17 H17 119.7 . . ?
C17 C18 C19 119.70(16) . . ?
C17 C18 H18 120.2 . . ?
C19 C18 H18 120.2 . . ?
C14 C19 C18 118.94(16) . . ?
C14 C19 H19 120.5 . . ?
C18 C19 H19 120.5 . . ?
C25 C20 C21 119.42(16) . . ?
C25 C20 N2 121.66(15) . . ?
C21 C20 N2 118.91(15) . . ?
C22 C21 C20 120.18(16) . . ?
C22 C21 H21 119.9 . . ?
C20 C21 H21 119.9 . . ?
C23 C22 C21 120.32(17) . . ?
C23 C22 H22 119.8 . . ?
C21 C22 H22 119.8 . . ?
C22 C23 C24 119.64(16) . . ?
C22 C23 H23 120.2 . . ?
C24 C23 H23 120.2 . . ?
C23 C24 C25 120.98(16) . . ?
C23 C24 H24 119.5 . . ?
C25 C24 H24 119.5 . . ?
C24 C25 C20 119.47(16) . . ?
C24 C25 H25 120.3 . . ?
C20 C25 H25 120.3 . . ?

loop_
_geom_bond_atom_site_label_1
_geom_bond_atom_site_label_2
_geom_bond_distance
_geom_bond_site_symmetry_2
_geom_bond_publ_flag
F1 C7 1.338(2) . ?
F2 C7 1.342(2) . ?
F3 C7 1.339(2) . ?
N1 C1 1.298(2) . ?
N1 N2 1.343(2) . ?
N2 C20 1.417(2) . ?
N2 C14 1.450(2) . ?
O1 C4 1.227(2) . ?
O2 C6 1.416(2) . ?
O2 H2 0.8200 . ?
C1 C2 1.432(2) . ?
C1 H1 0.9300 . ?
C2 C3 1.349(2) . ?
C2 H2A 0.9300 . ?
C3 C4 1.458(2) . ?
C3 H3 0.9300 . ?
C4 C5 1.519(2) . ?
C5 C6 1.535(2) . ?
C5 H5A 0.9700 . ?
C5 H5B 0.9700 . ?
C6 C8 1.533(2) . ?
C6 C7 1.536(2) . ?
C8 C9 1.395(2) . ?
C8 C13 1.400(2) . ?
C9 C10 1.387(2) . ?
C9 H9 0.9300 . ?
C10 C11 1.385(3) . ?
C10 H10 0.9300 . ?
C11 C12 1.382(3) . ?
C11 H11 0.9300 . ?
C12 C13 1.392(3) . ?
C12 H12 0.9300 . ?
C13 H13 0.9300 . ?
C14 C15 1.381(3) . ?
C14 C19 1.384(2) . ?
C15 C16 1.386(3) . ?
C15 H15 0.9300 . ?
C16 C17 1.393(3) . ?
C16 H16 0.9300 . ?
C17 C18 1.388(3) . ?
C17 H17 0.9300 . ?
C18 C19 1.388(3) . ?
C18 H18 0.9300 . ?
C19 H19 0.9300 . ?
C20 C25 1.393(2) . ?
C20 C21 1.402(2) . ?
C21 C22 1.387(3) . ?
C21 H21 0.9300 . ?
C22 C23 1.380(3) . ?
C22 H22 0.9300 . ?
C23 C24 1.386(3) . ?
C23 H23 0.9300 . ?
C24 C25 1.390(3) . ?
C24 H24 0.9300 . ?
C25 H25 0.9300 . ?

loop_
_geom_hbond_atom_site_label_D
_geom_hbond_atom_site_label_H
_geom_hbond_atom_site_label_A
_geom_hbond_distance_DH
_geom_hbond_distance_HA
_geom_hbond_distance_DA
_geom_hbond_angle_DHA
_geom_hbond_site_symmetry_A
_geom_hbond_publ_flag
C1 H1 F1 0.93 2.44 3.273(2) 149.0 1_655 yes
O2 H2 O1 0.82 2.17 2.7782(18) 131.5 . yes
O2 H2 N1 0.82 2.43 2.9304(18) 120.5 3_645 yes

loop_
_geom_torsion_atom_site_label_1
_geom_torsion_atom_site_label_2
_geom_torsion_atom_site_label_3
_geom_torsion_atom_site_label_4
_geom_torsion
_geom_torsion_site_symmetry_1
_geom_torsion_site_symmetry_2
_geom_torsion_site_symmetry_3
_geom_torsion_site_symmetry_4
_geom_torsion_publ_flag
C1 N1 N2 C20 -178.34(14) . . . . ?
C1 N1 N2 C14 5.8(2) . . . . ?
N2 N1 C1 C2 177.27(14) . . . . ?
N1 C1 C2 C3 -171.77(15) . . . . ?
C1 C2 C3 C4 174.09(16) . . . . ?
C2 C3 C4 O1 -172.09(16) . . . . ?
C2 C3 C4 C5 5.2(2) . . . . ?
O1 C4 C5 C6 -7.6(2) . . . . ?
C3 C4 C5 C6 175.07(14) . . . . ?
C4 C5 C6 O2 60.53(18) . . . . ?
C4 C5 C6 C8 -67.31(18) . . . . ?
C4 C5 C6 C7 171.54(13) . . . . ?
O2 C6 C7 F1 58.45(17) . . . . ?
C8 C6 C7 F1 177.53(14) . . . . ?
C5 C6 C7 F1 -57.89(18) . . . . ?
O2 C6 C7 F3 -61.57(17) . . . . ?
C8 C6 C7 F3 57.51(18) . . . . ?
C5 C6 C7 F3 -177.91(13) . . . . ?
O2 C6 C7 F2 178.31(13) . . . . ?
C8 C6 C7 F2 -62.61(17) . . . . ?
C5 C6 C7 F2 61.97(18) . . . . ?
O2 C6 C8 C9 -155.32(15) . . . . ?
C5 C6 C8 C9 -28.3(2) . . . . ?
C7 C6 C8 C9 91.72(18) . . . . ?
O2 C6 C8 C13 27.5(2) . . . . ?
C5 C6 C8 C13 154.54(14) . . . . ?
C7 C6 C8 C13 -85.43(18) . . . . ?
C13 C8 C9 C10 0.6(2) . . . . ?
C6 C8 C9 C10 -176.55(16) . . . . ?
C8 C9 C10 C11 0.5(3) . . . . ?
C9 C10 C11 C12 -1.5(3) . . . . ?
C10 C11 C12 C13 1.3(3) . . . . ?
C11 C12 C13 C8 -0.2(3) . . . . ?
C9 C8 C13 C12 -0.8(2) . . . . ?
C6 C8 C13 C12 176.51(15) . . . . ?
N1 N2 C14 C15 91.25(18) . . . . ?
C20 N2 C14 C15 -84.51(19) . . . . ?
N1 N2 C14 C19 -90.6(2) . . . . ?
C20 N2 C14 C19 93.59(18) . . . . ?
C19 C14 C15 C16 -1.7(3) . . . . ?
N2 C14 C15 C16 176.32(16) . . . . ?
C14 C15 C16 C17 1.2(3) . . . . ?
C15 C16 C17 C18 0.1(3) . . . . ?
C16 C17 C18 C19 -0.9(3) . . . . ?
C15 C14 C19 C18 1.0(3) . . . . ?
N2 C14 C19 C18 -177.04(15) . . . . ?
C17 C18 C19 C14 0.3(3) . . . . ?
N1 N2 C20 C25 -11.0(2) . . . . ?
C14 N2 C20 C25 165.02(15) . . . . ?
N1 N2 C20 C21 167.87(14) . . . . ?
C14 N2 C20 C21 -16.1(2) . . . . ?
C25 C20 C21 C22 -0.3(2) . . . . ?
N2 C20 C21 C22 -179.20(15) . . . . ?
C20 C21 C22 C23 -0.1(3) . . . . ?
C21 C22 C23 C24 0.3(3) . . . . ?
C22 C23 C24 C25 -0.1(3) . . . . ?
C23 C24 C25 C20 -0.4(3) . . . . ?
C21 C20 C25 C24 0.6(2) . . . . ?
N2 C20 C25 C24 179.44(16) . . . . ?
